data_4068300
loop_
_publ_author_name
'Sedai, Baburam'
'Heeg, Mary Jane'
'Winter, Charles H.'

_publ_section_title
;
 Volatility Enhancement in Calcium, Strontium, and Barium Complexes
 Containing \b-Diketiminate Ligands with Dimethylamino Groups on the
 Ligand Core Nitrogen Atoms
;
_journal_issue 4
_journal_name_full Organometallics
_journal_page_first 1032
_journal_paper_doi 10.1021/om8006739
_journal_volume 28
_journal_year 2009
_chemical_formula_sum 'C18 H38 Ca N8'
_chemical_formula_weight 406.64
_chemical_name_systematic
; 
 ? 
;
_space_group_IT_number 14
_symmetry_cell_setting monoclinic
_symmetry_space_group_name_Hall '-P 2ybc'
_symmetry_space_group_name_H-M 'P 1 21/c 1'
_atom_sites_solution_hydrogens geom
_atom_sites_solution_primary direct
_atom_sites_solution_secondary difmap
_audit_creation_method SHELXL-97
_cell_angle_alpha 90.00
_cell_angle_beta 97.7400(10)
_cell_angle_gamma 90.00
_cell_formula_units_Z 4
_cell_length_a 17.6343(5)
_cell_length_b 8.5167(2)
_cell_length_c 15.6458(4)
_cell_measurement_reflns_used 7833
_cell_measurement_temperature 100(2)
_cell_measurement_theta_max 30.2
_cell_measurement_theta_min 2.7
_cell_volume 2328.37(10)
_computing_cell_refinement 'Bruker APEX2'
_computing_data_collection 'Bruker APEX2'
_computing_data_reduction 'Bruker APEX2'
_computing_molecular_graphics SHELXTL-Plus
_computing_publication_material SHELXL-97
_computing_structure_refinement 'SHELXL-97 (Sheldrick, 1997)'
_computing_structure_solution 'SHELXS-97 (Sheldrick, 1990)'
_diffrn_ambient_temperature 100(2)
_diffrn_measured_fraction_theta_full 1.000
_diffrn_measured_fraction_theta_max 0.995
_diffrn_measurement_method 'Bruker APEX2'
_diffrn_radiation_monochromator graphite
_diffrn_radiation_source 'fine-focus sealed tube'
_diffrn_radiation_type MoK\a
_diffrn_radiation_wavelength 0.71073
_diffrn_reflns_av_R_equivalents 0.0324
_diffrn_reflns_av_sigmaI/netI 0.0196
_diffrn_reflns_limit_h_max 24
_diffrn_reflns_limit_h_min -24
_diffrn_reflns_limit_k_max 12
_diffrn_reflns_limit_k_min 0
_diffrn_reflns_limit_l_max 22
_diffrn_reflns_limit_l_min 0
_diffrn_reflns_number 60936
_diffrn_reflns_theta_full 28.30
_diffrn_reflns_theta_max 30.28
_diffrn_reflns_theta_min 2.33
_exptl_absorpt_coefficient_mu 0.288
_exptl_absorpt_correction_T_max 0.9185
_exptl_absorpt_correction_T_min 0.8934
_exptl_absorpt_correction_type multi-scan
_exptl_crystal_colour colorless
_exptl_crystal_density_diffrn 1.160
_exptl_crystal_density_method 'not measured'
_exptl_crystal_description fragment
_exptl_crystal_F_000 888
_exptl_crystal_size_max 0.40
_exptl_crystal_size_mid 0.30
_exptl_crystal_size_min 0.30
_refine_diff_density_max 0.684
_refine_diff_density_min -0.382
_refine_diff_density_rms 0.050
_refine_ls_extinction_method none
_refine_ls_goodness_of_fit_ref 1.052
_refine_ls_hydrogen_treatment mixed
_refine_ls_matrix_type full
_refine_ls_number_parameters 256
_refine_ls_number_reflns 6915
_refine_ls_number_restraints 0
_refine_ls_restrained_S_all 1.052
_refine_ls_R_factor_all 0.0418
_refine_ls_R_factor_gt 0.0357
_refine_ls_shift/su_max 0.001
_refine_ls_shift/su_mean 0.000
_refine_ls_structure_factor_coef Fsqd
_refine_ls_weighting_details 'calc w=1/[\s^2^(Fo^2^)+(0.0440P)^2^+0.9814P] where P=(Fo^2^+2Fc^2^)/3'
_refine_ls_weighting_scheme calc
_refine_ls_wR_factor_gt 0.0908
_refine_ls_wR_factor_ref 0.0943
_reflns_number_gt 6077
_reflns_number_total 6915
_reflns_threshold_expression >2sigma(I)
_cod_data_source_file om8006739_si_001.cif
_cod_data_source_block crau
_cod_depositor_comments
;
The following automatic conversions were performed:

'_exptl_absorpt_correction_type' value 'Multi-scan' changed to
'multi-scan' according to
/home/saulius/struct/CIF-dictionaries/cif_core.dic dictionary named
'cif_core.dic' version 2.4.2 from 2011-04-26.

Automatic conversion script
Id: cif_fix_values 1715 2011-07-08 13:25:40Z adriana 
;
_cod_original_sg_symbol_H-M P21/c
_cod_database_code 4068300

loop_
_symmetry_equiv_pos_as_xyz
'x, y, z'
'-x, y+1/2, -z+1/2'
'-x, -y, -z'
'x, -y-1/2, z-1/2'

loop_
_atom_site_label
_atom_site_type_symbol
_atom_site_fract_x
_atom_site_fract_y
_atom_site_fract_z
_atom_site_U_iso_or_equiv
_atom_site_adp_type
_atom_site_occupancy
_atom_site_symmetry_multiplicity
_atom_site_calc_flag
_atom_site_refinement_flags
Ca1 Ca 0.255485(11) 0.02269(2) 0.489235(13) 0.01457(6) Uani 1 1 d .
N1 N 0.14893(5) -0.12813(11) 0.51485(5) 0.01588(17) Uani 1 1 d .
N2 N 0.16697(5) 0.09270(11) 0.36806(5) 0.01534(17) Uani 1 1 d .
N3 N 0.13659(6) -0.17996(12) 0.60037(6) 0.0223(2) Uani 1 1 d .
N4 N 0.16943(5) 0.23953(11) 0.32086(6) 0.01859(18) Uani 1 1 d .
C1 C 0.10181(6) -0.19588(12) 0.45260(7) 0.01599(19) Uani 1 1 d .
C2 C 0.09569(6) -0.15023(13) 0.36492(7) 0.0188(2) Uani 1 1 d .
H2 H 0.0721 -0.2256 0.3252 0.023 Uiso 1 1 calc R
C3 C 0.11891(6) -0.01111(13) 0.32697(6) 0.01608(19) Uani 1 1 d .
C4 C 0.20998(8) -0.17877(17) 0.65525(8) 0.0349(3) Uani 1 1 d .
H4A H 0.2296 -0.0711 0.6607 0.042 Uiso 1 1 calc R
H4B H 0.2463 -0.2452 0.6296 0.042 Uiso 1 1 calc R
H4C H 0.2035 -0.2193 0.7125 0.042 Uiso 1 1 calc R
C5 C 0.08382(9) -0.07065(18) 0.63374(9) 0.0354(3) Uani 1 1 d .
H5A H 0.1062 0.0349 0.6372 0.043 Uiso 1 1 calc R
H5B H 0.0747 -0.1044 0.6914 0.043 Uiso 1 1 calc R
H5C H 0.0353 -0.0691 0.5951 0.043 Uiso 1 1 calc R
C6 C 0.04879(7) -0.32620(14) 0.47306(7) 0.0235(2) Uani 1 1 d .
H6A H 0.0770 -0.3999 0.5137 0.028 Uiso 1 1 calc R
H6B H 0.0291 -0.3818 0.4198 0.028 Uiso 1 1 calc R
H6C H 0.0060 -0.2814 0.4989 0.028 Uiso 1 1 calc R
C7 C 0.08310(7) 0.01755(15) 0.23454(7) 0.0223(2) Uani 1 1 d .
H7A H 0.0401 0.0907 0.2339 0.027 Uiso 1 1 calc R
H7B H 0.0646 -0.0821 0.2082 0.027 Uiso 1 1 calc R
H7C H 0.1215 0.0625 0.2018 0.027 Uiso 1 1 calc R
C8 C 0.11798(8) 0.35009(15) 0.35504(9) 0.0302(3) Uani 1 1 d .
H8A H 0.0652 0.3120 0.3424 0.036 Uiso 1 1 calc R
H8B H 0.1221 0.4530 0.3281 0.036 Uiso 1 1 calc R
H8C H 0.1320 0.3595 0.4176 0.036 Uiso 1 1 calc R
C9 C 0.24728(7) 0.29830(14) 0.33497(8) 0.0247(2) Uani 1 1 d .
H9A H 0.2633 0.3121 0.3970 0.030 Uiso 1 1 calc R
H9B H 0.2498 0.3995 0.3056 0.030 Uiso 1 1 calc R
H9C H 0.2814 0.2231 0.3119 0.030 Uiso 1 1 calc R
N5 N 0.33982(5) 0.14706(11) 0.59947(6) 0.01561(17) Uani 1 1 d .
N6 N 0.36842(5) -0.11340(11) 0.47099(6) 0.01773(18) Uani 1 1 d .
N7 N 0.32609(5) 0.29958(11) 0.63652(6) 0.01842(18) Uani 1 1 d .
N8 N 0.38050(6) -0.19233(12) 0.39067(6) 0.0231(2) Uani 1 1 d .
C10 C 0.39570(6) 0.06651(13) 0.64581(6) 0.0173(2) Uani 1 1 d .
C11 C 0.42719(6) -0.07392(13) 0.61838(7) 0.0183(2) Uani 1 1 d .
H11 H 0.4572 -0.1305 0.6631 0.022 Uiso 1 1 calc R
C12 C 0.42218(6) -0.14589(12) 0.53620(7) 0.01577(19) Uani 1 1 d .
C13 C 0.37318(7) 0.41677(14) 0.60018(8) 0.0248(2) Uani 1 1 d .
H13A H 0.4274 0.3935 0.6182 0.030 Uiso 1 1 calc R
H13B H 0.3613 0.5213 0.6209 0.030 Uiso 1 1 calc R
H13C H 0.3625 0.4141 0.5371 0.030 Uiso 1 1 calc R
C14 C 0.24560(7) 0.33634(15) 0.61290(8) 0.0248(2) Uani 1 1 d .
H14A H 0.2332 0.3355 0.5499 0.030 Uiso 1 1 calc R
H14B H 0.2349 0.4406 0.6350 0.030 Uiso 1 1 calc R
H14C H 0.2144 0.2578 0.6378 0.030 Uiso 1 1 calc R
C15 C 0.43249(7) 0.12668(17) 0.73291(7) 0.0271(3) Uani 1 1 d .
H15A H 0.4717 0.2047 0.7246 0.033 Uiso 1 1 calc R
H15B H 0.4562 0.0390 0.7672 0.033 Uiso 1 1 calc R
H15C H 0.3934 0.1752 0.7632 0.033 Uiso 1 1 calc R
C16 C 0.48576(6) -0.26046(13) 0.52505(7) 0.0203(2) Uani 1 1 d .
H16A H 0.4640 -0.3543 0.4948 0.024 Uiso 1 1 calc R
H16B H 0.5123 -0.2903 0.5818 0.024 Uiso 1 1 calc R
H16C H 0.5221 -0.2109 0.4913 0.024 Uiso 1 1 calc R
C17 C 0.36580(8) -0.07982(16) 0.32031(8) 0.0277(3) Uani 1 1 d .
H17A H 0.3124 -0.0451 0.3150 0.033 Uiso 1 1 calc R
H17B H 0.3754 -0.1296 0.2663 0.033 Uiso 1 1 calc R
H17C H 0.3997 0.0110 0.3322 0.033 Uiso 1 1 calc R
C18 C 0.32670(10) -0.32095(16) 0.37605(9) 0.0366(3) Uani 1 1 d .
H18A H 0.3383 -0.3994 0.4218 0.044 Uiso 1 1 calc R
H18B H 0.3308 -0.3692 0.3200 0.044 Uiso 1 1 calc R
H18C H 0.2746 -0.2813 0.3765 0.044 Uiso 1 1 calc R

loop_
_atom_site_aniso_label
_atom_site_aniso_U_11
_atom_site_aniso_U_22
_atom_site_aniso_U_33
_atom_site_aniso_U_23
_atom_site_aniso_U_13
_atom_site_aniso_U_12
Ca1 0.01169(10) 0.01721(10) 0.01394(10) 0.00035(7) -0.00140(7) -0.00062(7)
N1 0.0173(4) 0.0172(4) 0.0129(4) 0.0014(3) 0.0011(3) -0.0019(3)
N2 0.0145(4) 0.0162(4) 0.0149(4) 0.0033(3) 0.0006(3) -0.0003(3)
N3 0.0283(5) 0.0254(5) 0.0126(4) 0.0024(3) 0.0012(3) -0.0072(4)
N4 0.0214(4) 0.0170(4) 0.0170(4) 0.0042(3) 0.0013(3) -0.0006(3)
C1 0.0154(5) 0.0158(5) 0.0169(4) -0.0005(4) 0.0029(4) -0.0013(4)
C2 0.0194(5) 0.0212(5) 0.0150(4) -0.0019(4) 0.0000(4) -0.0063(4)
C3 0.0125(4) 0.0221(5) 0.0134(4) 0.0005(4) 0.0008(3) 0.0000(4)
C4 0.0422(8) 0.0368(7) 0.0218(6) 0.0094(5) -0.0107(5) -0.0143(6)
C5 0.0456(8) 0.0385(7) 0.0261(6) -0.0078(5) 0.0186(6) -0.0097(6)
C6 0.0273(6) 0.0223(5) 0.0206(5) -0.0003(4) 0.0027(4) -0.0105(4)
C7 0.0195(5) 0.0319(6) 0.0142(4) 0.0025(4) -0.0022(4) -0.0057(4)
C8 0.0327(7) 0.0254(6) 0.0327(6) 0.0082(5) 0.0051(5) 0.0119(5)
C9 0.0267(6) 0.0216(5) 0.0262(5) 0.0020(4) 0.0050(4) -0.0074(4)
N5 0.0152(4) 0.0171(4) 0.0144(4) -0.0026(3) 0.0014(3) 0.0000(3)
N6 0.0169(4) 0.0180(4) 0.0172(4) -0.0037(3) -0.0018(3) 0.0015(3)
N7 0.0189(4) 0.0186(4) 0.0182(4) -0.0039(3) 0.0040(3) -0.0002(3)
N8 0.0265(5) 0.0222(5) 0.0188(4) -0.0067(4) -0.0041(4) 0.0052(4)
C10 0.0142(5) 0.0245(5) 0.0129(4) -0.0006(4) 0.0011(3) -0.0014(4)
C11 0.0161(5) 0.0231(5) 0.0147(4) 0.0021(4) -0.0009(4) 0.0029(4)
C12 0.0133(4) 0.0148(4) 0.0188(5) 0.0009(4) 0.0008(3) -0.0005(3)
C13 0.0285(6) 0.0209(5) 0.0265(6) -0.0053(4) 0.0088(5) -0.0050(5)
C14 0.0224(6) 0.0245(6) 0.0280(6) -0.0024(5) 0.0049(4) 0.0045(4)
C15 0.0241(6) 0.0398(7) 0.0156(5) -0.0082(5) -0.0039(4) 0.0084(5)
C16 0.0178(5) 0.0201(5) 0.0220(5) -0.0002(4) -0.0004(4) 0.0054(4)
C17 0.0307(6) 0.0320(6) 0.0208(5) -0.0011(5) 0.0054(5) -0.0033(5)
C18 0.0572(9) 0.0232(6) 0.0260(6) -0.0019(5) -0.0067(6) -0.0121(6)

loop_
_atom_type_symbol
_atom_type_description
_atom_type_scat_dispersion_real
_atom_type_scat_dispersion_imag
_atom_type_scat_source
C C 0.0033 0.0016 'International Tables Vol C Tables 4.2.6.8 and 6.1.1.4'
H H 0.0000 0.0000 'International Tables Vol C Tables 4.2.6.8 and 6.1.1.4'
N N 0.0061 0.0033 'International Tables Vol C Tables 4.2.6.8 and 6.1.1.4'
Ca Ca 0.2262 0.3064 'International Tables Vol C Tables 4.2.6.8 and 6.1.1.4'

loop_
_geom_angle_atom_site_label_1
_geom_angle_atom_site_label_2
_geom_angle_atom_site_label_3
_geom_angle
N1 Ca1 N6 117.35(3)
N1 Ca1 N2 79.53(3)
N6 Ca1 N2 120.32(3)
N1 Ca1 N5 123.84(3)
N6 Ca1 N5 81.38(3)
N2 Ca1 N5 138.82(3)
C1 N1 N3 112.82(8)
C1 N1 Ca1 123.27(7)
N3 N1 Ca1 122.99(6)
C3 N2 N4 112.75(8)
C3 N2 Ca1 121.95(7)
N4 N2 Ca1 124.18(6)
N1 N3 C4 108.06(9)
N1 N3 C5 108.49(9)
C4 N3 C5 110.09(11)
C9 N4 N2 108.15(8)
C9 N4 C8 110.15(10)
N2 N4 C8 107.83(9)
N1 C1 C2 123.46(10)
N1 C1 C6 120.56(9)
C2 C1 C6 115.96(9)
C3 C2 C1 130.53(10)
N2 C3 C2 123.89(9)
N2 C3 C7 120.68(9)
C2 C3 C7 115.40(9)
C10 N5 N7 113.15(8)
C10 N5 Ca1 120.77(7)
N7 N5 Ca1 124.53(6)
C12 N6 N8 113.13(9)
C12 N6 Ca1 122.59(7)
N8 N6 Ca1 123.55(6)
C14 N7 N5 107.48(8)
C14 N7 C13 109.93(10)
N5 N7 C13 108.70(8)
C18 N8 C17 109.42(10)
C18 N8 N6 108.35(10)
C17 N8 N6 108.35(9)
N5 C10 C11 124.33(9)
N5 C10 C15 120.68(10)
C11 C10 C15 114.94(9)
C10 C11 C12 131.65(10)
N6 C12 C11 124.00(10)
N6 C12 C16 120.66(9)
C11 C12 C16 115.27(9)

loop_
_geom_bond_atom_site_label_1
_geom_bond_atom_site_label_2
_geom_bond_distance
Ca1 N1 2.3546(9)
Ca1 N6 2.3546(9)
Ca1 N2 2.3642(9)
Ca1 N5 2.3701(9)
N1 C1 1.3243(13)
N1 N3 1.4529(12)
N2 C3 1.3291(14)
N2 N4 1.4558(12)
N3 C4 1.4537(16)
N3 C5 1.4616(18)
N4 C9 1.4499(15)
N4 C8 1.4582(16)
C1 C2 1.4160(14)
C1 C6 1.5131(15)
C2 C3 1.4105(15)
C3 C7 1.5178(14)
N5 C10 1.3323(14)
N5 N7 1.4560(12)
N6 C12 1.3251(13)
N6 N8 1.4658(13)
N7 C14 1.4518(15)
N7 C13 1.4616(15)
N8 C18 1.4470(17)
N8 C17 1.4561(16)
C10 C11 1.4097(15)
C10 C15 1.5174(15)
C11 C12 1.4164(14)
C12 C16 1.5140(15)

loop_
_geom_torsion_atom_site_label_1
_geom_torsion_atom_site_label_2
_geom_torsion_atom_site_label_3
_geom_torsion_atom_site_label_4
_geom_torsion
N6 Ca1 N1 C1 -82.38(9)
N2 Ca1 N1 C1 36.46(8)
N5 Ca1 N1 C1 179.36(8)
N6 Ca1 N1 N3 85.84(8)
N2 Ca1 N1 N3 -155.32(8)
N5 Ca1 N1 N3 -12.42(9)
N1 Ca1 N2 C3 -38.18(8)
N6 Ca1 N2 C3 77.49(9)
N5 Ca1 N2 C3 -168.63(7)
N1 Ca1 N2 N4 154.79(8)
N6 Ca1 N2 N4 -89.54(8)
N5 Ca1 N2 N4 24.33(10)
C1 N1 N3 C4 147.34(10)
Ca1 N1 N3 C4 -21.99(12)
C1 N1 N3 C5 -93.32(11)
Ca1 N1 N3 C5 97.35(10)
C3 N2 N4 C9 -144.32(9)
Ca1 N2 N4 C9 23.77(11)
C3 N2 N4 C8 96.59(11)
Ca1 N2 N4 C8 -95.32(10)
N3 N1 C1 C2 171.47(10)
Ca1 N1 C1 C2 -19.24(15)
N3 N1 C1 C6 -6.61(14)
Ca1 N1 C1 C6 162.69(8)
N1 C1 C2 C3 -17.81(19)
C6 C1 C2 C3 160.34(12)
N4 N2 C3 C2 -168.27(10)
Ca1 N2 C3 C2 23.34(14)
N4 N2 C3 C7 9.74(14)
Ca1 N2 C3 C7 -158.65(8)
C1 C2 C3 N2 15.22(19)
C1 C2 C3 C7 -162.88(11)
N1 Ca1 N5 C10 81.16(8)
N6 Ca1 N5 C10 -36.09(8)
N2 Ca1 N5 C10 -163.12(7)
N1 Ca1 N5 N7 -83.62(8)
N6 Ca1 N5 N7 159.13(8)
N2 Ca1 N5 N7 32.11(10)
N1 Ca1 N6 C12 -90.94(9)
N2 Ca1 N6 C12 175.31(8)
N5 Ca1 N6 C12 32.82(8)
N1 Ca1 N6 N8 78.57(9)
N2 Ca1 N6 N8 -15.19(9)
N5 Ca1 N6 N8 -157.67(9)
C10 N5 N7 C14 -149.74(9)
Ca1 N5 N7 C14 16.05(11)
C10 N5 N7 C13 91.31(11)
Ca1 N5 N7 C13 -102.89(9)
C12 N6 N8 C18 105.00(11)
Ca1 N6 N8 C18 -65.40(11)
C12 N6 N8 C17 -136.37(10)
Ca1 N6 N8 C17 53.23(11)
N7 N5 C10 C11 -170.98(10)
Ca1 N5 C10 C11 22.63(14)
N7 N5 C10 C15 6.50(14)
Ca1 N5 C10 C15 -159.89(8)
N5 C10 C11 C12 14.58(19)
C15 C10 C11 C12 -163.03(12)
N8 N6 C12 C11 174.28(10)
Ca1 N6 C12 C11 -15.22(15)
N8 N6 C12 C16 -2.81(14)
Ca1 N6 C12 C16 167.69(7)
C10 C11 C12 N6 -19.26(19)
C10 C11 C12 C16 157.97(12)
